data_7025631
loop_
_publ_author_name
'Jana, Anukul'
'Tavcar, Gasper'
'Roesky, Herbert W.'
'Schulzke, Carola'

_publ_section_title
;
 Facile synthesis of dichlorosilane by metathesis reaction and
 dehydrogenation of dihydrogermane by a frustrated Lewis pair.
;
_journal_issue 27
_journal_name_full 'Dalton transactions (Cambridge, England : 2003)'
_journal_page_first 6217
_journal_page_last 6220
_journal_paper_doi 10.1039/c002395g
_journal_volume 39
_journal_year 2010
_chemical_formula_sum 'C20 H24 Cl2 Ge N2'
_chemical_formula_weight 435.90
_chemical_name_systematic
;
?
;
_space_group_IT_number 60
_symmetry_cell_setting orthorhombic
_symmetry_space_group_name_Hall '-P 2n 2ab'
_symmetry_space_group_name_H-M 'P b c n'
_atom_sites_solution_hydrogens geom
_atom_sites_solution_primary direct
_atom_sites_solution_secondary difmap
_audit_creation_method SHELXL-97
_cell_angle_alpha 90.00
_cell_angle_beta 90.00
_cell_angle_gamma 90.00
_cell_formula_units_Z 4
_cell_length_a 17.174(3)
_cell_length_b 7.3558(15)
_cell_length_c 15.804(3)
_cell_measurement_reflns_used 19271
_cell_measurement_temperature 140(2)
_cell_measurement_theta_max 54.0
_cell_measurement_theta_min 4.7
_cell_volume 1996.5(7)
_computing_structure_refinement 'SHELXL-97 (Sheldrick, 1997)'
_computing_structure_solution 'SHELXS-97 (Sheldrick, 1990)'
_diffrn_ambient_temperature 140(2)
_diffrn_measured_fraction_theta_full 0.965
_diffrn_measured_fraction_theta_max 0.965
_diffrn_radiation_monochromator graphite
_diffrn_radiation_source 'fine-focus sealed tube'
_diffrn_radiation_type MoK\a
_diffrn_radiation_wavelength 0.71073
_diffrn_reflns_av_R_equivalents 0.0980
_diffrn_reflns_av_sigmaI/netI 0.0495
_diffrn_reflns_limit_h_max 21
_diffrn_reflns_limit_h_min -21
_diffrn_reflns_limit_k_max 9
_diffrn_reflns_limit_k_min -9
_diffrn_reflns_limit_l_max 20
_diffrn_reflns_limit_l_min -19
_diffrn_reflns_number 17399
_diffrn_reflns_theta_full 26.99
_diffrn_reflns_theta_max 26.99
_diffrn_reflns_theta_min 2.37
_exptl_absorpt_coefficient_mu 1.807
_exptl_absorpt_correction_T_max 0.7076
_exptl_absorpt_correction_T_min 0.4529
_exptl_absorpt_correction_type numerical
_exptl_absorpt_process_details 'face indexed'
_exptl_crystal_colour orange
_exptl_crystal_density_diffrn 1.450
_exptl_crystal_density_method 'not measured'
_exptl_crystal_description block
_exptl_crystal_F_000 896
_exptl_crystal_size_max 0.41
_exptl_crystal_size_mid 0.37
_exptl_crystal_size_min 0.21
_refine_diff_density_max 0.373
_refine_diff_density_min -0.575
_refine_diff_density_rms 0.066
_refine_ls_extinction_method none
_refine_ls_goodness_of_fit_ref 1.101
_refine_ls_hydrogen_treatment refall
_refine_ls_matrix_type full
_refine_ls_number_parameters 153
_refine_ls_number_reflns 2102
_refine_ls_number_restraints 0
_refine_ls_restrained_S_all 1.101
_refine_ls_R_factor_all 0.0697
_refine_ls_R_factor_gt 0.0403
_refine_ls_shift/su_max 0.003
_refine_ls_shift/su_mean 0.000
_refine_ls_structure_factor_coef Fsqd
_refine_ls_weighting_details 'calc w=1/[\s^2^(Fo^2^)+(0.0276P)^2^+0.0000P] where P=(Fo^2^+2Fc^2^)/3'
_refine_ls_weighting_scheme calc
_refine_ls_wR_factor_gt 0.0642
_refine_ls_wR_factor_ref 0.0702
_reflns_number_gt 1574
_reflns_number_total 2102
_reflns_threshold_expression >2sigma(I)
_cod_data_source_file c002395g.txt
_cod_data_source_block ja2
_cod_original_sg_symbol_H-M Pbcn
_cod_database_code 7025631

loop_
_symmetry_equiv_pos_as_xyz
'x, y, z'
'-x+1/2, -y+1/2, z+1/2'
'-x, y, -z+1/2'
'x+1/2, -y+1/2, -z'
'-x, -y, -z'
'x-1/2, y-1/2, -z-1/2'
'x, -y, z-1/2'
'-x-1/2, y-1/2, z'

loop_
_atom_site_label
_atom_site_type_symbol
_atom_site_fract_x
_atom_site_fract_y
_atom_site_fract_z
_atom_site_U_iso_or_equiv
_atom_site_adp_type
_atom_site_occupancy
_atom_site_symmetry_multiplicity
_atom_site_calc_flag
_atom_site_refinement_flags
Ge1 Ge 0.5000 0.19331(5) 0.7500 0.01726(11) Uani 1 2 d S
Cl1 Cl 0.55932(4) 0.00526(11) 0.66875(5) 0.02747(17) Uani 1 1 d .
N1 N 0.43832(13) 0.3638(3) 0.70300(15) 0.0195(5) Uani 1 1 d .
C1 C 0.36440(14) 0.3440(4) 0.66162(17) 0.0179(6) Uani 1 1 d .
C2 C 0.36230(15) 0.3039(4) 0.57482(17) 0.0198(5) Uani 1 1 d .
C3 C 0.28991(17) 0.2875(4) 0.53569(18) 0.0222(6) Uani 1 1 d .
H3 H 0.2881(17) 0.258(5) 0.4796(19) 0.019(6) Uiso 1 1 d .
C4 C 0.22081(15) 0.3127(4) 0.58001(18) 0.0227(6) Uani 1 1 d .
C5 C 0.22517(16) 0.3551(4) 0.66546(19) 0.0227(6) Uani 1 1 d .
H5 H 0.1792(17) 0.375(5) 0.6954(19) 0.019(6) Uiso 1 1 d .
C6 C 0.29605(17) 0.3713(4) 0.70806(19) 0.0214(6) Uani 1 1 d .
C7 C 0.43549(18) 0.2833(5) 0.5237(2) 0.0281(7) Uani 1 1 d .
H7A H 0.455(2) 0.169(6) 0.529(3) 0.048(4) Uiso 1 1 d .
H7B H 0.473(2) 0.367(6) 0.544(2) 0.048(4) Uiso 1 1 d .
H7C H 0.428(2) 0.302(6) 0.459(3) 0.048(4) Uiso 1 1 d .
C8 C 0.14382(19) 0.2961(6) 0.5359(2) 0.0323(7) Uani 1 1 d .
H8A H 0.104(2) 0.329(5) 0.567(2) 0.048(4) Uiso 1 1 d .
H8B H 0.134(2) 0.175(6) 0.521(2) 0.048(4) Uiso 1 1 d .
H8C H 0.140(2) 0.360(6) 0.483(3) 0.048(4) Uiso 1 1 d .
C9 C 0.2980(2) 0.4206(6) 0.8007(2) 0.0310(8) Uani 1 1 d .
H9A H 0.250(2) 0.431(5) 0.821(2) 0.048(4) Uiso 1 1 d .
H9B H 0.324(2) 0.328(6) 0.831(3) 0.048(4) Uiso 1 1 d .
H9C H 0.322(2) 0.535(6) 0.808(2) 0.048(4) Uiso 1 1 d .
C10 C 0.46823(18) 0.5355(4) 0.72616(19) 0.0243(7) Uani 1 1 d .
H10 H 0.554(2) 0.635(5) 0.793(2) 0.034(10) Uiso 1 1 d .

loop_
_atom_site_aniso_label
_atom_site_aniso_U_11
_atom_site_aniso_U_22
_atom_site_aniso_U_33
_atom_site_aniso_U_23
_atom_site_aniso_U_13
_atom_site_aniso_U_12
Ge1 0.01513(17) 0.01483(18) 0.02181(18) 0.000 -0.00215(19) 0.000
Cl1 0.0288(3) 0.0232(3) 0.0304(3) -0.0037(3) 0.0029(3) 0.0062(3)
N1 0.0172(11) 0.0156(12) 0.0256(12) 0.0008(10) -0.0067(9) 0.0007(9)
C1 0.0152(13) 0.0160(15) 0.0226(13) 0.0016(11) -0.0043(10) 0.0004(10)
C2 0.0189(13) 0.0164(13) 0.0240(13) 0.0024(13) 0.0004(10) -0.0021(11)
C3 0.0284(15) 0.0189(16) 0.0192(14) 0.0009(13) -0.0056(11) -0.0003(12)
C4 0.0213(13) 0.0166(13) 0.0302(15) 0.0067(14) -0.0075(11) -0.0007(12)
C5 0.0163(13) 0.0206(16) 0.0312(15) 0.0041(13) 0.0004(12) 0.0035(11)
C6 0.0202(15) 0.0186(14) 0.0255(15) 0.0022(13) -0.0028(12) 0.0023(12)
C7 0.0269(17) 0.030(2) 0.0278(16) 0.0004(16) 0.0051(12) 0.0001(14)
C8 0.0242(16) 0.032(2) 0.0406(19) 0.0066(17) -0.0125(14) -0.0001(15)
C9 0.0307(19) 0.039(2) 0.0227(17) -0.0058(15) -0.0007(14) 0.0078(16)
C10 0.0248(13) 0.0148(14) 0.0333(17) 0.0010(12) -0.0077(11) 0.0017(12)

loop_
_atom_type_symbol
_atom_type_description
_atom_type_scat_dispersion_real
_atom_type_scat_dispersion_imag
_atom_type_scat_source
C C 0.0033 0.0016 'International Tables Vol C Tables 4.2.6.8 and 6.1.1.4'
H H 0.0000 0.0000 'International Tables Vol C Tables 4.2.6.8 and 6.1.1.4'
N N 0.0061 0.0033 'International Tables Vol C Tables 4.2.6.8 and 6.1.1.4'
Cl Cl 0.1484 0.1585 'International Tables Vol C Tables 4.2.6.8 and 6.1.1.4'
Ge Ge 0.1547 1.8001 'International Tables Vol C Tables 4.2.6.8 and 6.1.1.4'

loop_
_geom_angle_atom_site_label_1
_geom_angle_atom_site_label_2
_geom_angle_atom_site_label_3
_geom_angle
_geom_angle_site_symmetry_1
_geom_angle_site_symmetry_3
N1 Ge1 N1 91.79(15) 3_656 .
N1 Ge1 Cl1 114.61(8) 3_656 .
N1 Ge1 Cl1 118.77(8) . .
N1 Ge1 Cl1 118.77(8) 3_656 3_656
N1 Ge1 Cl1 114.61(8) . 3_656
Cl1 Ge1 Cl1 99.68(5) . 3_656
C10 N1 C1 122.0(2) . .
C10 N1 Ge1 107.57(18) . .
C1 N1 Ge1 129.58(19) . .
C6 C1 C2 121.4(2) . .
C6 C1 N1 119.2(3) . .
C2 C1 N1 119.3(2) . .
C3 C2 C1 118.4(2) . .
C3 C2 C7 119.9(3) . .
C1 C2 C7 121.7(3) . .
C4 C3 C2 121.8(3) . .
C5 C4 C3 118.3(2) . .
C5 C4 C8 121.2(3) . .
C3 C4 C8 120.5(3) . .
C4 C5 C6 122.4(3) . .
C5 C6 C1 117.8(3) . .
C5 C6 C9 120.5(3) . .
C1 C6 C9 121.7(3) . .
C10 C10 N1 116.53(15) 3_656 .

loop_
_geom_bond_atom_site_label_1
_geom_bond_atom_site_label_2
_geom_bond_distance
_geom_bond_site_symmetry_2
Ge1 N1 1.802(2) 3_656
Ge1 N1 1.802(2) .
Ge1 Cl1 2.1448(8) .
Ge1 Cl1 2.1448(8) 3_656
N1 C10 1.412(4) .
N1 C1 1.435(3) .
C1 C6 1.399(4) .
C1 C2 1.403(4) .
C2 C3 1.394(4) .
C2 C7 1.502(4) .
C3 C4 1.390(4) .
C4 C5 1.388(4) .
C4 C8 1.500(4) .
C5 C6 1.396(4) .
C6 C9 1.508(4) .
C10 C10 1.326(6) 3_656
